data_7019663
loop_
_publ_author_name
'Liu, Hai-Yan'
'Yang, Jin'
'Liu, Ying-Ying'
'Ma, Jian-Fang'

_publ_section_title
;
 pH-dependent assembly of two inorganic-organic hybrid compounds based on
 octamolybdates: an unusual intercalated layer and a 3D 4-connected
 framework.
;
_journal_issue 33
_journal_name_full 'Dalton transactions (Cambridge, England : 2003)'
_journal_page_first 9922
_journal_page_last 9927
_journal_paper_doi 10.1039/c2dt12382g
_journal_volume 41
_journal_year 2012
_chemical_formula_moiety 'C58 H58 Cu Mo14 N12 O47'
_chemical_formula_sum 'C58 H58 Cu Mo14 N12 O47'
_chemical_formula_weight 3081.86
_chemical_name_systematic
;
?
;
_space_group_IT_number 2
_symmetry_cell_setting triclinic
_symmetry_space_group_name_Hall '-P 1'
_symmetry_space_group_name_H-M 'P -1'
_atom_sites_solution_hydrogens geom
_atom_sites_solution_primary direct
_atom_sites_solution_secondary difmap
_audit_creation_method SHELXL-97
_cell_angle_alpha 90.745(3)
_cell_angle_beta 94.299(3)
_cell_angle_gamma 104.891(3)
_cell_formula_units_Z 1
_cell_length_a 9.6640(4)
_cell_length_b 10.8552(4)
_cell_length_c 20.4564(8)
_cell_measurement_reflns_used 7534
_cell_measurement_temperature 293(2)
_cell_measurement_theta_max 25.4
_cell_measurement_theta_min 2.8
_cell_volume 2066.91(14)
_computing_cell_refinement CrysAlis
_computing_data_collection 'CrysAlis (Oxford Diffraction, 2006)'
_computing_data_reduction CrysAlis
_computing_structure_refinement 'SHELXL-97 (Sheldrick, 2008)'
_computing_structure_solution 'SHELXS-97 (Sheldrick, 1997)'
_diffrn_ambient_temperature 293(2)
_diffrn_measured_fraction_theta_full 0.995
_diffrn_measured_fraction_theta_max 0.995
_diffrn_measurement_device_type 'Oxford Diffraction Gemini R Ultra'
_diffrn_measurement_method '\w scan'
_diffrn_radiation_monochromator graphite
_diffrn_radiation_source 'fine-focus sealed tube'
_diffrn_radiation_type MoK\a
_diffrn_radiation_wavelength 0.71073
_diffrn_reflns_av_R_equivalents 0.0449
_diffrn_reflns_av_sigmaI/netI 0.1362
_diffrn_reflns_limit_h_max 9
_diffrn_reflns_limit_h_min -11
_diffrn_reflns_limit_k_max 12
_diffrn_reflns_limit_k_min -13
_diffrn_reflns_limit_l_max 23
_diffrn_reflns_limit_l_min -24
_diffrn_reflns_number 13044
_diffrn_reflns_theta_full 25.35
_diffrn_reflns_theta_max 25.35
_diffrn_reflns_theta_min 2.84
_exptl_absorpt_coefficient_mu 2.402
_exptl_absorpt_correction_T_max 0.81
_exptl_absorpt_correction_T_min 0.63
_exptl_absorpt_correction_type multi-scan
_exptl_absorpt_process_details
;
CrysAlis (Oxford Diffraction, 2006)
;
_exptl_crystal_colour green
_exptl_crystal_density_diffrn 2.476
_exptl_crystal_density_method 'not measured'
_exptl_crystal_description block
_exptl_crystal_F_000 1483
_exptl_crystal_size_max 0.20
_exptl_crystal_size_mid 0.18
_exptl_crystal_size_min 0.08
_refine_diff_density_max 0.643
_refine_diff_density_min -0.768
_refine_diff_density_rms 0.127
_refine_ls_extinction_method none
_refine_ls_goodness_of_fit_ref 0.726
_refine_ls_hydrogen_treatment mixed
_refine_ls_matrix_type full
_refine_ls_number_parameters 605
_refine_ls_number_reflns 7534
_refine_ls_number_restraints 8
_refine_ls_restrained_S_all 0.727
_refine_ls_R_factor_all 0.0827
_refine_ls_R_factor_gt 0.0359
_refine_ls_shift/su_max 0.002
_refine_ls_shift/su_mean 0.000
_refine_ls_structure_factor_coef Fsqd
_refine_ls_weighting_details 'calc w=1/[\s^2^(Fo^2^)+(0.0045P)^2^+0.0000P] where P=(Fo^2^+2Fc^2^)/3'
_refine_ls_weighting_scheme calc
_refine_ls_wR_factor_gt 0.0463
_refine_ls_wR_factor_ref 0.0499
_reflns_number_gt 3995
_reflns_number_total 7534
_reflns_threshold_expression >2\s(I)
_cod_data_source_file c2dt12382g.txt
_cod_data_source_block 1
_cod_original_sg_symbol_Hall '-P 1 '
_cod_original_sg_symbol_H-M 'P -1 '
_cod_database_code 7019663

loop_
_symmetry_equiv_pos_as_xyz
'x, y, z'
'-x, -y, -z'

loop_
_atom_site_label
_atom_site_type_symbol
_atom_site_fract_x
_atom_site_fract_y
_atom_site_fract_z
_atom_site_U_iso_or_equiv
_atom_site_adp_type
_atom_site_occupancy
_atom_site_symmetry_multiplicity
_atom_site_calc_flag
_atom_site_refinement_flags
Cu1 Cu 1.0000 1.0000 1.0000 0.0267(3) Uani 1 2 d S
C1 C 1.2637(6) 1.0050(6) 0.9420(4) 0.0275(18) Uani 1 1 d .
H1 H 1.3025 1.0118 0.9853 0.033 Uiso 1 1 calc R
C2 C 1.0703(7) 0.9836(6) 0.8668(4) 0.0294(18) Uani 1 1 d .
H2 H 0.9724 0.9756 0.8584 0.035 Uiso 1 1 calc R
C3 C 1.1496(7) 0.9820(6) 0.8152(4) 0.0328(19) Uani 1 1 d .
H3 H 1.1073 0.9734 0.7725 0.039 Uiso 1 1 calc R
C4 C 1.3528(6) 1.0044(6) 0.8912(4) 0.0298(18) Uani 1 1 d .
H4 H 1.4501 1.0115 0.9009 0.036 Uiso 1 1 calc R
C5 C 1.2974(7) 0.9935(6) 0.8277(4) 0.0282(17) Uani 1 1 d .
C6 C 1.3892(7) 0.9968(6) 0.7745(4) 0.0290(17) Uani 1 1 d .
C7 C 1.5789(7) 1.0600(7) 0.7165(4) 0.0358(19) Uani 1 1 d .
C8 C 1.4814(7) 0.9634(7) 0.6806(4) 0.0309(18) Uani 1 1 d .
C9 C 1.5050(7) 0.9252(7) 0.6189(4) 0.044(2) Uani 1 1 d .
H9 H 1.4387 0.8596 0.5951 0.053 Uiso 1 1 calc R
C10 C 1.6294(8) 0.9878(8) 0.5946(4) 0.059(3) Uani 1 1 d .
H10 H 1.6486 0.9651 0.5529 0.071 Uiso 1 1 calc R
C11 C 1.7292(8) 1.0853(8) 0.6304(5) 0.056(3) Uani 1 1 d .
H11 H 1.8130 1.1265 0.6118 0.067 Uiso 1 1 calc R
C12 C 1.7068(8) 1.1229(7) 0.6931(4) 0.047(2) Uani 1 1 d .
H12 H 1.7742 1.1865 0.7177 0.056 Uiso 1 1 calc R
C13 C 1.2365(7) 0.8177(7) 0.7001(4) 0.040(2) Uani 1 1 d .
H13A H 1.2448 0.7864 0.6564 0.048 Uiso 1 1 calc R
H13B H 1.1511 0.8493 0.6986 0.048 Uiso 1 1 calc R
C14 C 1.2181(7) 0.7098(6) 0.7454(4) 0.042(2) Uani 1 1 d .
H14A H 1.1278 0.6482 0.7322 0.051 Uiso 1 1 calc R
H14B H 1.2108 0.7418 0.7892 0.051 Uiso 1 1 calc R
C15 C 1.3346(7) 0.6421(7) 0.7487(4) 0.048(2) Uani 1 1 d .
H15A H 1.4221 0.6981 0.7695 0.058 Uiso 1 1 calc R
H15B H 1.3532 0.6206 0.7046 0.058 Uiso 1 1 calc R
C16 C 1.2927(8) 0.5214(8) 0.7871(4) 0.053(2) Uani 1 1 d .
H16A H 1.2708 0.5450 0.8303 0.063 Uiso 1 1 calc R
H16B H 1.2048 0.4674 0.7656 0.063 Uiso 1 1 calc R
C17 C 1.3998(8) 0.4429(8) 0.7960(4) 0.054(2) Uani 1 1 d .
H17A H 1.4871 0.4941 0.8194 0.064 Uiso 1 1 calc R
H17B H 1.3611 0.3705 0.8224 0.064 Uiso 1 1 calc R
C18 C 1.3456(8) 0.2964(7) 0.6935(4) 0.043(2) Uani 1 1 d .
C19 C 1.2143(9) 0.2183(9) 0.7042(5) 0.063(3) Uani 1 1 d .
H19 H 1.1682 0.2264 0.7417 0.076 Uiso 1 1 calc R
C20 C 1.1547(9) 0.1267(9) 0.6555(6) 0.074(3) Uani 1 1 d .
H20 H 1.0668 0.0696 0.6613 0.088 Uiso 1 1 calc R
C21 C 1.2214(10) 0.1159(9) 0.5976(5) 0.073(3) Uani 1 1 d .
H21 H 1.1767 0.0535 0.5658 0.088 Uiso 1 1 calc R
C22 C 1.3521(9) 0.1971(9) 0.5879(5) 0.066(3) Uani 1 1 d .
H22 H 1.3975 0.1932 0.5497 0.079 Uiso 1 1 calc R
C23 C 1.4113(8) 0.2840(8) 0.6376(4) 0.045(2) Uani 1 1 d .
C24 C 1.5488(8) 0.4458(8) 0.7003(4) 0.041(2) Uani 1 1 d .
C25 C 1.6650(8) 0.5616(8) 0.7164(4) 0.045(2) Uani 1 1 d .
C26 C 1.6839(8) 0.6596(8) 0.6733(4) 0.052(2) Uani 1 1 d .
H26 H 1.6285 0.6522 0.6335 0.063 Uiso 1 1 calc R
C27 C 1.7902(9) 0.7703(9) 0.6920(5) 0.067(3) Uani 1 1 d .
H27 H 1.8028 0.8374 0.6633 0.080 Uiso 1 1 calc R
C28 C 1.8509(9) 0.6846(10) 0.7878(5) 0.072(3) Uani 1 1 d .
H28 H 1.9082 0.6934 0.8271 0.086 Uiso 1 1 calc R
C29 C 1.7525(8) 0.5723(9) 0.7756(5) 0.061(3) Uani 1 1 d .
H29 H 1.7429 0.5057 0.8045 0.073 Uiso 1 1 calc R
N1 N 1.3635(5) 0.9250(5) 0.7188(3) 0.0285(14) Uani 1 1 d .
N2 N 1.5193(6) 1.0795(6) 0.7737(3) 0.0334(15) Uani 1 1 d D
N3 N 1.1251(5) 0.9961(5) 0.9294(3) 0.0238(14) Uani 1 1 d .
N4 N 1.4351(6) 0.3962(6) 0.7323(3) 0.0434(17) Uani 1 1 d .
N5 N 1.5380(8) 0.3811(7) 0.6421(4) 0.0522(19) Uani 1 1 d D
N6 N 1.8750(7) 0.7884(8) 0.7475(4) 0.077(2) Uani 1 1 d .
O1 O 0.9565(5) 0.3998(5) 0.6854(3) 0.0574(16) Uani 1 1 d .
O2 O 1.0000 0.5000 0.5000 0.0334(17) Uani 1 2 d S
O3 O 1.1810(4) 0.5002(5) 0.6037(2) 0.0455(14) Uani 1 1 d .
O4 O 1.4266(5) 0.6099(5) 0.5374(3) 0.0612(17) Uani 1 1 d .
O5 O 0.9755(4) 0.6192(5) 0.6101(2) 0.0437(14) Uani 1 1 d .
O6 O 1.1925(4) 0.7142(4) 0.5399(2) 0.0406(13) Uani 1 1 d .
O7 O 1.2230(4) 0.5936(4) 0.4289(2) 0.0423(13) Uani 1 1 d .
O8 O 1.0132(5) 0.7115(4) 0.4372(2) 0.0430(14) Uani 1 1 d .
O9 O 0.9753(5) 0.8495(5) 0.5495(3) 0.0630(17) Uani 1 1 d .
O10 O 0.7898(4) 0.6149(4) 0.5065(2) 0.0434(14) Uani 1 1 d .
O11 O 0.8386(4) 0.6981(4) 1.0852(2) 0.0217(11) Uani 1 1 d .
O12 O 1.0744(4) 0.8743(4) 1.0471(2) 0.0240(11) Uani 1 1 d .
O13 O 1.0995(4) 0.7651(4) 1.1650(2) 0.0321(12) Uani 1 1 d .
O14 O 0.9385(4) 0.6010(4) 0.9942(2) 0.0172(10) Uani 1 1 d .
O15 O 1.4349(4) 0.3661(4) 0.9713(2) 0.0205(10) Uani 1 1 d U
O16 O 1.3287(4) 0.4745(4) 1.0736(2) 0.0250(12) Uani 1 1 d .
O17 O 1.2190(4) 0.2232(4) 1.0423(2) 0.0307(12) Uani 1 1 d .
O18 O 1.0181(4) 0.4801(4) 0.8863(2) 0.0243(11) Uani 1 1 d .
O19 O 1.2884(4) 0.5636(4) 0.9592(2) 0.0179(11) Uani 1 1 d .
O20 O 1.1357(4) 0.7329(4) 0.9070(2) 0.0263(11) Uani 1 1 d .
O21 O 1.1847(4) 0.6676(4) 1.0440(2) 0.0185(10) Uani 1 1 d .
O22 O 1.4354(4) 0.8223(4) 1.0039(2) 0.0266(12) Uani 1 1 d .
O23 O 1.4255(4) 0.7312(4) 1.1259(2) 0.0316(13) Uani 1 1 d .
Mo1 Mo 0.97532(7) 0.44114(7) 0.60746(4) 0.0424(2) Uani 1 1 d .
Mo2 Mo 1.24799(7) 0.56499(7) 0.52308(4) 0.0440(2) Uani 1 1 d .
Mo3 Mo 0.98136(7) 0.70217(7) 0.52865(4) 0.0445(2) Uani 1 1 d .
Mo4 Mo 1.03368(5) 0.72622(5) 1.08640(3) 0.01875(15) Uani 1 1 d .
Mo5 Mo 1.26538(5) 0.36643(6) 1.00669(3) 0.02083(16) Uani 1 1 d .
Mo6 Mo 1.10526(5) 0.59487(5) 0.94636(3) 0.01747(15) Uani 1 1 d .
Mo7 Mo 1.39373(5) 0.68445(6) 1.04499(3) 0.02126(15) Uani 1 1 d .
O1W O 1.5514(18) 0.8222(18) 0.8617(9) 0.143(6) Uiso 0.50 1 d P
O1W' O 1.663(2) 0.9230(19) 0.8617(9) 0.159(7) Uiso 0.50 1 d P
H5A H 1.595(8) 0.381(8) 0.612(3) 0.09(4) Uiso 1 1 d D
H2A H 1.558(6) 1.110(6) 0.8111(17) 0.05(3) Uiso 1 1 d D

loop_
_atom_site_aniso_label
_atom_site_aniso_U_11
_atom_site_aniso_U_22
_atom_site_aniso_U_33
_atom_site_aniso_U_23
_atom_site_aniso_U_13
_atom_site_aniso_U_12
Cu1 0.0276(6) 0.0259(7) 0.0305(8) 0.0041(6) 0.0073(6) 0.0124(6)
C1 0.020(4) 0.026(4) 0.040(5) -0.007(4) 0.006(3) 0.011(3)
C2 0.032(4) 0.018(4) 0.038(5) 0.005(4) 0.000(4) 0.005(3)
C3 0.030(4) 0.036(5) 0.033(5) 0.002(4) 0.008(4) 0.007(4)
C4 0.018(3) 0.029(4) 0.043(6) 0.003(4) 0.001(4) 0.006(3)
C5 0.030(4) 0.022(4) 0.030(5) 0.002(4) 0.007(4) 0.001(3)
C6 0.034(4) 0.022(4) 0.028(5) -0.006(4) -0.001(4) 0.003(4)
C7 0.027(4) 0.041(5) 0.037(5) 0.000(4) 0.000(4) 0.005(4)
C8 0.030(4) 0.030(5) 0.034(5) 0.002(4) 0.012(4) 0.008(4)
C9 0.046(5) 0.047(5) 0.031(5) -0.020(4) 0.004(4) -0.002(4)
C10 0.063(6) 0.052(6) 0.054(7) 0.000(5) 0.022(5) -0.004(5)
C11 0.040(5) 0.045(6) 0.073(8) 0.016(5) 0.012(5) -0.010(4)
C12 0.048(5) 0.042(6) 0.039(6) 0.003(5) 0.003(4) -0.008(4)
C13 0.036(4) 0.045(5) 0.039(6) -0.011(4) 0.001(4) 0.013(4)
C14 0.046(5) 0.024(5) 0.052(6) -0.009(4) 0.017(4) -0.002(4)
C15 0.047(5) 0.045(6) 0.054(6) -0.003(5) 0.012(4) 0.011(4)
C16 0.051(5) 0.075(7) 0.040(6) -0.001(5) 0.011(4) 0.026(5)
C17 0.046(5) 0.079(7) 0.042(6) 0.010(5) 0.012(4) 0.025(5)
C18 0.041(5) 0.030(5) 0.054(6) 0.018(5) 0.001(5) 0.004(4)
C19 0.056(6) 0.051(7) 0.085(8) 0.025(6) 0.004(6) 0.016(5)
C20 0.041(5) 0.047(7) 0.118(11) 0.030(7) -0.010(6) -0.013(5)
C21 0.067(7) 0.050(7) 0.093(9) 0.013(6) -0.031(6) 0.008(6)
C22 0.061(6) 0.045(6) 0.080(8) -0.010(6) -0.016(5) 0.001(5)
C23 0.041(5) 0.042(6) 0.051(7) 0.006(5) 0.004(5) 0.009(5)
C24 0.032(4) 0.045(5) 0.051(6) 0.001(5) 0.009(4) 0.016(4)
C25 0.036(4) 0.042(6) 0.057(7) -0.001(5) -0.007(4) 0.013(4)
C26 0.043(5) 0.055(6) 0.050(6) 0.011(5) -0.005(4) -0.001(5)
C27 0.058(6) 0.067(7) 0.070(8) 0.007(6) -0.002(6) 0.009(6)
C28 0.054(6) 0.083(9) 0.069(8) -0.004(7) -0.026(5) 0.009(6)
C29 0.040(5) 0.074(8) 0.065(7) -0.002(6) -0.002(5) 0.007(5)
N1 0.028(3) 0.023(4) 0.031(4) -0.007(3) 0.000(3) 0.001(3)
N2 0.031(4) 0.037(4) 0.030(5) -0.007(4) 0.004(3) 0.006(3)
N3 0.019(3) 0.023(3) 0.034(4) 0.001(3) 0.006(3) 0.011(3)
N4 0.030(4) 0.053(5) 0.050(5) 0.004(4) 0.007(3) 0.014(4)
N5 0.054(5) 0.056(5) 0.047(6) 0.005(4) 0.014(4) 0.014(4)
N6 0.045(4) 0.090(7) 0.080(7) -0.012(6) -0.020(5) -0.004(5)
O1 0.057(3) 0.064(4) 0.040(4) 0.004(3) 0.003(3) -0.004(3)
O2 0.019(3) 0.051(5) 0.028(4) -0.003(4) 0.001(3) 0.005(3)
O3 0.036(3) 0.060(4) 0.033(4) 0.001(3) -0.005(2) 0.001(3)
O4 0.031(3) 0.077(4) 0.068(5) -0.011(3) 0.003(3) 0.000(3)
O5 0.038(3) 0.049(4) 0.035(4) -0.008(3) 0.002(3) -0.003(3)
O6 0.032(3) 0.034(3) 0.049(4) -0.009(3) 0.009(2) -0.006(2)
O7 0.038(3) 0.040(3) 0.041(4) -0.001(3) 0.006(2) -0.005(3)
O8 0.042(3) 0.041(3) 0.040(4) 0.005(3) 0.004(3) -0.001(3)
O9 0.068(4) 0.045(4) 0.077(5) -0.014(3) 0.004(3) 0.020(3)
O10 0.025(3) 0.044(4) 0.058(4) 0.002(3) -0.004(3) 0.005(3)
O11 0.017(2) 0.021(3) 0.025(3) -0.007(2) -0.002(2) 0.002(2)
O12 0.025(2) 0.019(3) 0.030(3) 0.010(2) 0.001(2) 0.010(2)
O13 0.033(3) 0.032(3) 0.029(3) -0.006(2) 0.000(2) 0.007(2)
O14 0.011(2) 0.020(3) 0.022(3) -0.005(2) 0.0025(19) 0.0059(19)
O15 0.0187(12) 0.0209(13) 0.0231(14) -0.0013(9) 0.0035(9) 0.0067(9)
O16 0.014(2) 0.033(3) 0.031(3) 0.001(2) 0.001(2) 0.013(2)
O17 0.030(3) 0.024(3) 0.039(3) 0.009(3) 0.000(2) 0.010(2)
O18 0.020(2) 0.027(3) 0.024(3) -0.004(2) -0.001(2) 0.005(2)
O19 0.011(2) 0.021(3) 0.024(3) -0.002(2) 0.0006(19) 0.009(2)
O20 0.027(2) 0.017(3) 0.032(3) 0.003(2) 0.000(2) 0.002(2)
O21 0.014(2) 0.021(3) 0.024(3) -0.002(2) 0.0053(19) 0.008(2)
O22 0.020(2) 0.018(3) 0.041(3) 0.006(2) 0.000(2) 0.003(2)
O23 0.024(2) 0.039(3) 0.037(3) -0.003(3) 0.005(2) 0.017(2)
Mo1 0.0423(4) 0.0460(5) 0.0321(5) 0.0022(4) 0.0021(3) -0.0008(4)
Mo2 0.0301(4) 0.0523(5) 0.0424(5) -0.0038(4) -0.0005(3) -0.0015(4)
Mo3 0.0494(4) 0.0359(5) 0.0444(5) -0.0045(4) 0.0001(4) 0.0053(4)
Mo4 0.0164(3) 0.0160(4) 0.0240(4) -0.0026(3) 0.0005(3) 0.0050(3)
Mo5 0.0149(3) 0.0191(4) 0.0295(4) -0.0011(3) -0.0001(3) 0.0069(3)
Mo6 0.0147(3) 0.0167(4) 0.0219(4) 0.0006(3) 0.0021(3) 0.0054(3)
Mo7 0.0139(3) 0.0188(4) 0.0307(4) -0.0043(3) -0.0014(3) 0.0047(3)

loop_
_atom_type_symbol
_atom_type_description
_atom_type_scat_dispersion_real
_atom_type_scat_dispersion_imag
_atom_type_scat_source
C C 0.0033 0.0016 'International Tables Vol C Tables 4.2.6.8 and 6.1.1.4'
H H 0.0000 0.0000 'International Tables Vol C Tables 4.2.6.8 and 6.1.1.4'
N N 0.0061 0.0033 'International Tables Vol C Tables 4.2.6.8 and 6.1.1.4'
O O 0.0106 0.0060 'International Tables Vol C Tables 4.2.6.8 and 6.1.1.4'
Cu Cu 0.3201 1.2651 'International Tables Vol C Tables 4.2.6.8 and 6.1.1.4'
Mo Mo -1.6832 0.6857 'International Tables Vol C Tables 4.2.6.8 and 6.1.1.4'

loop_
_geom_angle_atom_site_label_1
_geom_angle_atom_site_label_2
_geom_angle_atom_site_label_3
_geom_angle
_geom_angle_site_symmetry_1
_geom_angle_site_symmetry_3
O12 Cu1 O12 180.0(2) 2_777 .
O12 Cu1 N3 88.95(18) 2_777 .
O12 Cu1 N3 91.05(18) . .
O12 Cu1 N3 91.05(18) 2_777 2_777
O12 Cu1 N3 88.95(18) . 2_777
N3 Cu1 N3 180.000(3) . 2_777
N3 C1 C4 121.0(7) . .
N3 C1 H1 119.5 . .
C4 C1 H1 119.5 . .
N3 C2 C3 123.5(6) . .
N3 C2 H2 118.2 . .
C3 C2 H2 118.2 . .
C2 C3 C5 118.4(7) . .
C2 C3 H3 120.8 . .
C5 C3 H3 120.8 . .
C5 C4 C1 120.2(6) . .
C5 C4 H4 119.9 . .
C1 C4 H4 119.9 . .
C4 C5 C3 118.1(6) . .
C4 C5 C6 120.7(6) . .
C3 C5 C6 121.2(7) . .
N1 C6 N2 108.1(6) . .
N1 C6 C5 128.7(6) . .
N2 C6 C5 123.2(7) . .
C12 C7 C8 121.8(7) . .
C12 C7 N2 130.5(8) . .
C8 C7 N2 107.6(6) . .
C7 C8 C9 122.2(7) . .
C7 C8 N1 105.8(6) . .
C9 C8 N1 131.9(7) . .
C10 C9 C8 116.8(8) . .
C10 C9 H9 121.6 . .
C8 C9 H9 121.6 . .
C9 C10 C11 121.7(8) . .
C9 C10 H10 119.2 . .
C11 C10 H10 119.2 . .
C12 C11 C10 121.8(7) . .
C12 C11 H11 119.1 . .
C10 C11 H11 119.1 . .
C7 C12 C11 115.8(8) . .
C7 C12 H12 122.1 . .
C11 C12 H12 122.1 . .
N1 C13 C14 114.0(6) . .
N1 C13 H13A 108.8 . .
C14 C13 H13A 108.8 . .
N1 C13 H13B 108.8 . .
C14 C13 H13B 108.8 . .
H13A C13 H13B 107.7 . .
C13 C14 C15 115.6(6) . .
C13 C14 H14A 108.4 . .
C15 C14 H14A 108.4 . .
C13 C14 H14B 108.4 . .
C15 C14 H14B 108.4 . .
H14A C14 H14B 107.4 . .
C14 C15 C16 110.9(5) . .
C14 C15 H15A 109.5 . .
C16 C15 H15A 109.5 . .
C14 C15 H15B 109.5 . .
C16 C15 H15B 109.5 . .
H15A C15 H15B 108.1 . .
C17 C16 C15 117.6(6) . .
C17 C16 H16A 107.9 . .
C15 C16 H16A 107.9 . .
C17 C16 H16B 107.9 . .
C15 C16 H16B 107.9 . .
H16A C16 H16B 107.2 . .
N4 C17 C16 112.2(6) . .
N4 C17 H17A 109.2 . .
C16 C17 H17A 109.2 . .
N4 C17 H17B 109.2 . .
C16 C17 H17B 109.2 . .
H17A C17 H17B 107.9 . .
C19 C18 C23 121.4(9) . .
C19 C18 N4 130.3(9) . .
C23 C18 N4 108.2(7) . .
C18 C19 C20 115.6(9) . .
C18 C19 H19 122.2 . .
C20 C19 H19 122.2 . .
C19 C20 C21 122.8(9) . .
C19 C20 H20 118.6 . .
C21 C20 H20 118.6 . .
C22 C21 C20 120.3(10) . .
C22 C21 H21 119.9 . .
C20 C21 H21 119.9 . .
C23 C22 C21 116.0(9) . .
C23 C22 H22 122.0 . .
C21 C22 H22 122.0 . .
C22 C23 C18 123.9(8) . .
C22 C23 N5 130.2(8) . .
C18 C23 N5 105.7(8) . .
N4 C24 N5 109.4(8) . .
N4 C24 C25 129.1(8) . .
N5 C24 C25 121.1(7) . .
C26 C25 C29 121.2(8) . .
C26 C25 C24 118.4(8) . .
C29 C25 C24 120.3(8) . .
C25 C26 C27 116.7(8) . .
C25 C26 H26 121.6 . .
C27 C26 H26 121.6 . .
N6 C27 C26 125.5(9) . .
N6 C27 H27 117.2 . .
C26 C27 H27 117.2 . .
C29 C28 N6 126.3(9) . .
C29 C28 H28 116.9 . .
N6 C28 H28 116.9 . .
C28 C29 C25 116.0(9) . .
C28 C29 H29 122.0 . .
C25 C29 H29 122.0 . .
C6 N1 C8 109.1(6) . .
C6 N1 C13 127.0(6) . .
C8 N1 C13 123.9(6) . .
C6 N2 C7 109.4(7) . .
C6 N2 H2A 115(5) . .
C7 N2 H2A 131(5) . .
C1 N3 C2 118.8(5) . .
C1 N3 Cu1 121.4(5) . .
C2 N3 Cu1 119.8(4) . .
C24 N4 C18 108.0(7) . .
C24 N4 C17 127.0(8) . .
C18 N4 C17 124.8(6) . .
C24 N5 C23 108.6(7) . .
C24 N5 H5A 134(7) . .
C23 N5 H5A 117(6) . .
C27 N6 C28 114.3(9) . .
Mo1 O2 Mo1 180.000(1) 2_766 .
Mo1 O2 Mo3 90.17(3) 2_766 .
Mo1 O2 Mo3 89.83(3) . .
Mo1 O2 Mo3 89.83(3) 2_766 2_766
Mo1 O2 Mo3 90.17(3) . 2_766
Mo3 O2 Mo3 180.00(4) . 2_766
Mo1 O2 Mo2 90.53(2) 2_766 .
Mo1 O2 Mo2 89.47(2) . .
Mo3 O2 Mo2 90.46(2) . .
Mo3 O2 Mo2 89.54(2) 2_766 .
Mo1 O2 Mo2 89.47(2) 2_766 2_766
Mo1 O2 Mo2 90.53(2) . 2_766
Mo3 O2 Mo2 89.54(2) . 2_766
Mo3 O2 Mo2 90.46(2) 2_766 2_766
Mo2 O2 Mo2 180.0 . 2_766
Mo2 O3 Mo1 116.9(2) . .
Mo3 O5 Mo1 116.9(2) . .
Mo2 O6 Mo3 116.7(2) . .
Mo1 O7 Mo2 115.0(2) 2_766 .
Mo1 O8 Mo3 117.6(2) 2_766 .
Mo3 O10 Mo2 116.9(2) . 2_766
Mo4 O11 Mo5 112.49(19) . 2_767
Mo4 O12 Cu1 146.7(2) . .
Mo6 O14 Mo5 148.6(2) . 2_767
Mo6 O14 Mo4 104.69(16) . .
Mo5 O14 Mo4 95.86(15) 2_767 .
Mo6 O14 Mo6 102.91(14) . 2_767
Mo5 O14 Mo6 99.18(14) 2_767 2_767
Mo4 O14 Mo6 93.40(14) . 2_767
Mo5 O15 Mo7 159.4(2) . 2_867
Mo5 O16 Mo7 114.0(2) . .
Mo6 O18 Mo4 118.0(2) . 2_767
Mo6 O19 Mo7 104.83(16) . .
Mo6 O19 Mo5 108.99(16) . .
Mo7 O19 Mo5 97.95(15) . .
Mo7 O21 Mo4 144.8(2) . .
Mo7 O21 Mo6 103.30(15) . .
Mo4 O21 Mo6 109.55(16) . .
O1 Mo1 O8 104.4(2) . 2_766
O1 Mo1 O5 103.1(2) . .
O8 Mo1 O5 152.53(19) 2_766 .
O1 Mo1 O3 103.7(2) . .
O8 Mo1 O3 86.9(2) 2_766 .
O5 Mo1 O3 86.26(19) . .
O1 Mo1 O7 102.2(2) . 2_766
O8 Mo1 O7 87.8(2) 2_766 2_766
O5 Mo1 O7 86.85(19) . 2_766
O3 Mo1 O7 154.14(19) . 2_766
O1 Mo1 O2 179.37(18) . .
O8 Mo1 O2 76.19(14) 2_766 .
O5 Mo1 O2 76.35(14) . .
O3 Mo1 O2 76.63(14) . .
O7 Mo1 O2 77.52(13) 2_766 .
O4 Mo2 O6 103.5(2) . .
O4 Mo2 O3 104.4(2) . .
O6 Mo2 O3 90.01(19) . .
O4 Mo2 O7 101.8(2) . .
O6 Mo2 O7 88.73(19) . .
O3 Mo2 O7 153.23(19) . .
O4 Mo2 O10 103.2(2) . 2_766
O6 Mo2 O10 153.22(18) . 2_766
O3 Mo2 O10 85.8(2) . 2_766
O7 Mo2 O10 83.37(19) . 2_766
O4 Mo2 O2 178.3(2) . .
O6 Mo2 O2 77.56(13) . .
O3 Mo2 O2 76.88(13) . .
O7 Mo2 O2 76.75(12) . .
O10 Mo2 O2 75.73(11) 2_766 .
O9 Mo3 O10 104.5(2) . .
O9 Mo3 O5 103.4(2) . .
O10 Mo3 O5 89.9(2) . .
O9 Mo3 O8 103.8(2) . .
O10 Mo3 O8 89.5(2) . .
O5 Mo3 O8 152.1(2) . .
O9 Mo3 O6 102.4(2) . .
O10 Mo3 O6 153.04(19) . .
O5 Mo3 O6 84.42(18) . .
O8 Mo3 O6 83.58(18) . .
O9 Mo3 O2 177.65(19) . .
O10 Mo3 O2 77.80(14) . .
O5 Mo3 O2 76.70(15) . .
O8 Mo3 O2 75.88(14) . .
O6 Mo3 O2 75.25(13) . .
O13 Mo4 O12 103.7(2) . .
O13 Mo4 O11 106.50(18) . .
O12 Mo4 O11 99.20(17) . .
O13 Mo4 O21 105.62(18) . .
O12 Mo4 O21 92.70(16) . .
O11 Mo4 O21 141.83(18) . .
O13 Mo4 O18 87.99(18) . 2_767
O12 Mo4 O18 167.26(19) . 2_767
O11 Mo4 O18 82.06(15) . 2_767
O21 Mo4 O18 79.01(14) . 2_767
O13 Mo4 O14 159.06(17) . .
O12 Mo4 O14 96.89(18) . .
O11 Mo4 O14 73.58(16) . .
O21 Mo4 O14 69.04(14) . .
O18 Mo4 O14 71.20(15) 2_767 .
O17 Mo5 O16 103.5(2) . .
O17 Mo5 O15 103.54(17) . .
O16 Mo5 O15 100.84(18) . .
O17 Mo5 O11 95.7(2) . 2_767
O16 Mo5 O11 156.63(16) . 2_767
O15 Mo5 O11 87.31(16) . 2_767
O17 Mo5 O14 95.25(16) . 2_767
O16 Mo5 O14 91.27(16) . 2_767
O15 Mo5 O14 154.45(15) . 2_767
O11 Mo5 O14 73.57(15) 2_767 2_767
O17 Mo5 O19 170.20(15) . .
O16 Mo5 O19 77.10(16) . .
O15 Mo5 O19 85.85(14) . .
O11 Mo5 O19 81.74(15) 2_767 .
O14 Mo5 O19 74.95(13) 2_767 .
O20 Mo6 O18 104.2(2) . .
O20 Mo6 O19 103.94(17) . .
O18 Mo6 O19 102.62(17) . .
O20 Mo6 O14 101.98(17) . .
O18 Mo6 O14 98.43(17) . .
O19 Mo6 O14 141.16(16) . .
O20 Mo6 O21 99.29(19) . .
O18 Mo6 O21 156.18(17) . .
O19 Mo6 O21 75.01(15) . .
O14 Mo6 O21 72.64(15) . .
O20 Mo6 O14 178.48(18) . 2_767
O18 Mo6 O14 77.15(17) . 2_767
O19 Mo6 O14 76.30(14) . 2_767
O14 Mo6 O14 77.09(15) . 2_767
O21 Mo6 O14 79.30(14) . 2_767
O22 Mo7 O23 104.7(2) . .
O22 Mo7 O15 95.96(16) . 2_867
O23 Mo7 O15 101.96(18) . 2_867
O22 Mo7 O21 96.89(16) . .
O23 Mo7 O21 93.58(17) . .
O15 Mo7 O21 156.60(17) 2_867 .
O22 Mo7 O19 95.56(19) . .
O23 Mo7 O19 156.60(18) . .
O15 Mo7 O19 87.17(16) 2_867 .
O21 Mo7 O19 72.19(15) . .
O22 Mo7 O16 165.1(2) . .
O23 Mo7 O16 90.14(19) . .
O15 Mo7 O16 79.55(14) 2_867 .
O21 Mo7 O16 83.06(14) . .
O19 Mo7 O16 70.16(15) . .

loop_
_geom_bond_atom_site_label_1
_geom_bond_atom_site_label_2
_geom_bond_distance
_geom_bond_site_symmetry_2
Cu1 O12 1.935(3) 2_777
Cu1 O12 1.935(3) .
Cu1 N3 1.959(5) .
Cu1 N3 1.959(5) 2_777
C1 N3 1.324(7) .
C1 C4 1.399(8) .
C1 H1 0.9300 .
C2 N3 1.339(8) .
C2 C3 1.353(8) .
C2 H2 0.9300 .
C3 C5 1.404(8) .
C3 H3 0.9300 .
C4 C5 1.359(9) .
C4 H4 0.9300 .
C5 C6 1.450(8) .
C6 N1 1.342(8) .
C6 N2 1.345(8) .
C7 C12 1.373(9) .
C7 C8 1.376(10) .
C7 N2 1.379(9) .
C8 C9 1.378(9) .
C8 N1 1.407(7) .
C9 C10 1.353(9) .
C9 H9 0.9300 .
C10 C11 1.392(11) .
C10 H10 0.9300 .
C11 C12 1.390(10) .
C11 H11 0.9300 .
C12 H12 0.9300 .
C13 N1 1.481(8) .
C13 C14 1.487(9) .
C13 H13A 0.9700 .
C13 H13B 0.9700 .
C14 C15 1.492(7) .
C14 H14A 0.9700 .
C14 H14B 0.9700 .
C15 C16 1.518(9) .
C15 H15A 0.9700 .
C15 H15B 0.9700 .
C16 C17 1.502(8) .
C16 H16A 0.9700 .
C16 H16B 0.9700 .
C17 N4 1.486(9) .
C17 H17A 0.9700 .
C17 H17B 0.9700 .
C18 C19 1.368(10) .
C18 C23 1.372(10) .
C18 N4 1.394(10) .
C19 C20 1.380(13) .
C19 H19 0.9300 .
C20 C21 1.408(13) .
C20 H20 0.9300 .
C21 C22 1.372(11) .
C21 H21 0.9300 .
C22 C23 1.364(11) .
C22 H22 0.9300 .
C23 N5 1.391(10) .
C24 N4 1.319(8) .
C24 N5 1.358(10) .
C24 C25 1.469(11) .
C25 C26 1.376(10) .
C25 C29 1.410(11) .
C26 C27 1.393(11) .
C26 H26 0.9300 .
C27 N6 1.331(11) .
C27 H27 0.9300 .
C28 C29 1.347(11) .
C28 N6 1.387(10) .
C28 H28 0.9300 .
C29 H29 0.9300 .
N2 H2A 0.85(4) .
N5 H5A 0.86(7) .
O1 Mo1 1.672(5) .
O2 Mo1 2.3096(7) 2_766
O2 Mo1 2.3096(7) .
O2 Mo3 2.3190(7) .
O2 Mo3 2.3190(7) 2_766
O2 Mo2 2.3275(6) .
O2 Mo2 2.3275(6) 2_766
O3 Mo2 1.895(4) .
O3 Mo1 1.933(4) .
O4 Mo2 1.671(4) .
O5 Mo3 1.901(5) .
O5 Mo1 1.933(5) .
O6 Mo2 1.868(4) .
O6 Mo3 2.006(4) .
O7 Mo1 1.943(4) 2_766
O7 Mo2 1.962(5) .
O8 Mo1 1.914(5) 2_766
O8 Mo3 1.918(5) .
O9 Mo3 1.667(5) .
O10 Mo3 1.869(4) .
O10 Mo2 1.970(5) 2_766
O11 Mo4 1.829(3) .
O11 Mo5 2.087(4) 2_767
O12 Mo4 1.772(4) .
O13 Mo4 1.691(5) .
O14 Mo6 1.962(3) .
O14 Mo5 2.088(3) 2_767
O14 Mo4 2.298(4) .
O14 Mo6 2.420(4) 2_767
O15 Mo5 1.841(3) .
O15 Mo7 1.923(3) 2_867
O16 Mo5 1.757(5) .
O16 Mo7 2.299(4) .
O17 Mo5 1.694(4) .
O18 Mo6 1.743(4) .
O18 Mo4 2.253(4) 2_767
O19 Mo6 1.886(3) .
O19 Mo7 2.196(4) .
O19 Mo5 2.328(4) .
O20 Mo6 1.680(4) .
O21 Mo7 1.980(3) .
O21 Mo4 1.984(3) .
O21 Mo6 2.150(4) .
O22 Mo7 1.698(4) .
O23 Mo7 1.707(5) .
Mo1 O8 1.914(5) 2_766
Mo1 O7 1.943(4) 2_766
Mo2 O10 1.970(5) 2_766
Mo4 O18 2.253(4) 2_767
Mo5 O11 2.087(4) 2_767
Mo5 O14 2.088(3) 2_767
Mo6 O14 2.420(4) 2_767
Mo7 O15 1.923(3) 2_867
O1W O1W' 1.32(2) .

loop_
_geom_hbond_atom_site_label_D
_geom_hbond_atom_site_label_H
_geom_hbond_atom_site_label_A
_geom_hbond_distance_DH
_geom_hbond_distance_HA
_geom_hbond_distance_DA
_geom_hbond_angle_DHA
_geom_hbond_site_symmetry_A
N5 H5A O7 0.86(7) 1.96(8) 2.776(8) 159(9) 2_866
N2 H2A O23 0.85(4) 2.11(4) 2.809(8) 140(6) 2_877

loop_
_geom_torsion_atom_site_label_1
_geom_torsion_atom_site_label_2
_geom_torsion_atom_site_label_3
_geom_torsion_atom_site_label_4
_geom_torsion
_geom_torsion_site_symmetry_1
_geom_torsion_site_symmetry_4
N3 C2 C3 C5 0.3(10) . .
N3 C1 C4 C5 -0.6(10) . .
C1 C4 C5 C3 -0.5(10) . .
C1 C4 C5 C6 178.0(6) . .
C2 C3 C5 C4 0.6(10) . .
C2 C3 C5 C6 -177.9(6) . .
C4 C5 C6 N1 138.9(7) . .
C3 C5 C6 N1 -42.6(10) . .
C4 C5 C6 N2 -42.5(10) . .
C3 C5 C6 N2 135.9(7) . .
C12 C7 C8 C9 -1.0(11) . .
N2 C7 C8 C9 176.4(6) . .
C12 C7 C8 N1 -178.4(6) . .
N2 C7 C8 N1 -1.0(8) . .
C7 C8 C9 C10 -0.3(11) . .
N1 C8 C9 C10 176.3(7) . .
C8 C9 C10 C11 0.5(12) . .
C9 C10 C11 C12 0.5(13) . .
C8 C7 C12 C11 1.9(11) . .
N2 C7 C12 C11 -174.8(7) . .
C10 C11 C12 C7 -1.7(12) . .
N1 C13 C14 C15 -63.9(8) . .
C13 C14 C15 C16 -170.5(7) . .
C14 C15 C16 C17 -179.0(7) . .
C15 C16 C17 N4 -60.7(10) . .
C23 C18 C19 C20 0.7(11) . .
N4 C18 C19 C20 -179.1(7) . .
C18 C19 C20 C21 -2.0(12) . .
C19 C20 C21 C22 1.0(14) . .
C20 C21 C22 C23 1.3(12) . .
C21 C22 C23 C18 -2.7(12) . .
C21 C22 C23 N5 -177.4(8) . .
C19 C18 C23 C22 1.7(12) . .
N4 C18 C23 C22 -178.4(7) . .
C19 C18 C23 N5 177.5(7) . .
N4 C18 C23 N5 -2.6(8) . .
N4 C24 C25 C26 -117.9(9) . .
N5 C24 C25 C26 54.1(10) . .
N4 C24 C25 C29 60.7(11) . .
N5 C24 C25 C29 -127.3(8) . .
C29 C25 C26 C27 -2.0(12) . .
C24 C25 C26 C27 176.6(7) . .
C25 C26 C27 N6 0.7(13) . .
N6 C28 C29 C25 -1.1(13) . .
C26 C25 C29 C28 2.1(12) . .
C24 C25 C29 C28 -176.4(7) . .
N2 C6 N1 C8 -0.2(7) . .
C5 C6 N1 C8 178.5(6) . .
N2 C6 N1 C13 177.0(6) . .
C5 C6 N1 C13 -4.3(11) . .
C7 C8 N1 C6 0.7(7) . .
C9 C8 N1 C6 -176.2(7) . .
C7 C8 N1 C13 -176.6(5) . .
C9 C8 N1 C13 6.4(11) . .
C14 C13 N1 C6 -61.2(8) . .
C14 C13 N1 C8 115.6(7) . .
N1 C6 N2 C7 -0.4(8) . .
C5 C6 N2 C7 -179.2(6) . .
C12 C7 N2 C6 178.0(7) . .
C8 C7 N2 C6 0.9(8) . .
C4 C1 N3 C2 1.5(9) . .
C4 C1 N3 Cu1 -178.9(4) . .
C3 C2 N3 C1 -1.3(9) . .
C3 C2 N3 Cu1 179.0(5) . .
O12 Cu1 N3 C1 131.5(5) 2_777 .
O12 Cu1 N3 C1 -48.5(5) . .
O12 Cu1 N3 C2 -48.8(5) 2_777 .
O12 Cu1 N3 C2 131.2(5) . .
N5 C24 N4 C18 -0.8(8) . .
C25 C24 N4 C18 171.9(7) . .
N5 C24 N4 C17 -176.1(6) . .
C25 C24 N4 C17 -3.4(12) . .
C19 C18 N4 C24 -178.0(7) . .
C23 C18 N4 C24 2.1(8) . .
C19 C18 N4 C17 -2.5(12) . .
C23 C18 N4 C17 177.6(6) . .
C16 C17 N4 C24 99.2(9) . .
C16 C17 N4 C18 -75.4(9) . .
N4 C24 N5 C23 -0.9(9) . .
C25 C24 N5 C23 -174.3(6) . .
C22 C23 N5 C24 177.6(8) . .
C18 C23 N5 C24 2.2(9) . .
C26 C27 N6 C28 0.3(13) . .
C29 C28 N6 C27 -0.1(13) . .
N3 Cu1 O12 Mo4 -127.7(5) . .
N3 Cu1 O12 Mo4 52.3(5) 2_777 .
Mo3 O5 Mo1 O1 -175.7(2) . .
Mo3 O5 Mo1 O8 5.2(5) . 2_766
Mo3 O5 Mo1 O3 81.2(2) . .
Mo3 O5 Mo1 O7 -73.9(2) . 2_766
Mo3 O5 Mo1 O2 4.04(18) . .
Mo2 O3 Mo1 O1 -176.9(3) . .
Mo2 O3 Mo1 O8 79.1(3) . 2_766
Mo2 O3 Mo1 O5 -74.3(3) . .
Mo2 O3 Mo1 O7 0.6(6) . 2_766
Mo2 O3 Mo1 O2 2.5(2) . .
Mo3 O2 Mo1 O8 177.61(14) . 2_766
Mo3 O2 Mo1 O8 -2.39(14) 2_766 2_766
Mo2 O2 Mo1 O8 -91.93(14) . 2_766
Mo2 O2 Mo1 O8 88.07(14) 2_766 2_766
Mo3 O2 Mo1 O5 -2.96(13) . .
Mo3 O2 Mo1 O5 177.05(13) 2_766 .
Mo2 O2 Mo1 O5 87.51(13) . .
Mo2 O2 Mo1 O5 -92.49(13) 2_766 .
Mo3 O2 Mo1 O3 -92.31(15) . .
Mo3 O2 Mo1 O3 87.69(15) 2_766 .
Mo2 O2 Mo1 O3 -1.84(15) . .
Mo2 O2 Mo1 O3 178.16(15) 2_766 .
Mo3 O2 Mo1 O7 86.81(15) . 2_766
Mo3 O2 Mo1 O7 -93.19(15) 2_766 2_766
Mo2 O2 Mo1 O7 177.27(14) . 2_766
Mo2 O2 Mo1 O7 -2.73(14) 2_766 2_766
Mo3 O6 Mo2 O3 -74.9(3) . .
Mo3 O6 Mo2 O7 78.3(3) . .
Mo3 O6 Mo2 O10 5.8(6) . 2_766
Mo3 O6 Mo2 O2 1.62(19) . .
Mo1 O3 Mo2 O4 178.6(3) . .
Mo1 O3 Mo2 O6 74.7(3) . .
Mo1 O3 Mo2 O7 -12.5(6) . .
Mo1 O3 Mo2 O10 -78.8(3) . 2_766
Mo1 O3 Mo2 O2 -2.5(2) . .
Mo1 O7 Mo2 O4 -177.5(3) 2_766 .
Mo1 O7 Mo2 O6 -74.0(3) 2_766 .
Mo1 O7 Mo2 O3 13.5(6) 2_766 .
Mo1 O7 Mo2 O10 80.4(2) 2_766 2_766
Mo1 O7 Mo2 O2 3.56(19) 2_766 .
Mo1 O2 Mo2 O6 88.92(15) 2_766 .
Mo1 O2 Mo2 O6 -91.08(15) . .
Mo3 O2 Mo2 O6 178.74(15) 2_766 .
Mo1 O2 Mo2 O3 -178.12(16) 2_766 .
Mo1 O2 Mo2 O3 1.88(16) . .
Mo3 O2 Mo2 O3 91.70(16) . .
Mo3 O2 Mo2 O3 -88.30(16) 2_766 .
Mo1 O2 Mo2 O7 -2.71(14) 2_766 .
Mo1 O2 Mo2 O7 177.29(14) . .
Mo3 O2 Mo2 O7 -92.89(14) . .
Mo3 O2 Mo2 O7 87.11(14) 2_766 .
Mo1 O2 Mo2 O10 -89.13(15) 2_766 2_766
Mo1 O2 Mo2 O10 90.87(15) . 2_766
Mo3 O2 Mo2 O10 -179.31(15) . 2_766
Mo3 O2 Mo2 O10 0.69(15) 2_766 2_766
Mo2 O10 Mo3 O9 178.8(3) 2_766 .
Mo2 O10 Mo3 O5 -77.4(3) 2_766 .
Mo2 O10 Mo3 O8 74.7(3) 2_766 .
Mo2 O10 Mo3 O6 0.0(6) 2_766 .
Mo2 O10 Mo3 O2 -1.0(2) 2_766 .
Mo1 O5 Mo3 O9 178.4(3) . .
Mo1 O5 Mo3 O10 73.5(3) . .
Mo1 O5 Mo3 O8 -15.2(6) . .
Mo1 O5 Mo3 O6 -80.1(2) . .
Mo1 O5 Mo3 O2 -4.02(18) . .
Mo1 O8 Mo3 O9 -179.1(3) 2_766 .
Mo1 O8 Mo3 O10 -74.3(3) 2_766 .
Mo1 O8 Mo3 O5 14.5(6) 2_766 .
Mo1 O8 Mo3 O6 79.6(3) 2_766 .
Mo1 O8 Mo3 O2 3.26(19) 2_766 .
Mo2 O6 Mo3 O9 178.6(3) . .
Mo2 O6 Mo3 O10 -2.6(6) . .
Mo2 O6 Mo3 O5 76.0(3) . .
Mo2 O6 Mo3 O8 -78.7(3) . .
Mo2 O6 Mo3 O2 -1.65(19) . .
Mo1 O2 Mo3 O10 90.19(15) 2_766 .
Mo1 O2 Mo3 O10 -89.81(15) . .
Mo2 O2 Mo3 O10 -179.28(15) . .
Mo2 O2 Mo3 O10 0.72(15) 2_766 .
Mo1 O2 Mo3 O5 -177.00(14) 2_766 .
Mo1 O2 Mo3 O5 3.00(14) . .
Mo2 O2 Mo3 O5 -86.47(13) . .
Mo2 O2 Mo3 O5 93.53(13) 2_766 .
Mo1 O2 Mo3 O8 -2.39(14) 2_766 .
Mo1 O2 Mo3 O8 177.61(14) . .
Mo2 O2 Mo3 O8 88.14(14) . .
Mo2 O2 Mo3 O8 -91.86(14) 2_766 .
Mo1 O2 Mo3 O6 -89.35(14) 2_766 .
Mo1 O2 Mo3 O6 90.65(14) . .
Mo2 O2 Mo3 O6 1.18(14) . .
Mo2 O2 Mo3 O6 -178.82(14) 2_766 .
Cu1 O12 Mo4 O13 -118.1(5) . .
Cu1 O12 Mo4 O11 -8.5(5) . .
Cu1 O12 Mo4 O21 135.1(5) . .
Cu1 O12 Mo4 O18 86.2(8) . 2_767
Cu1 O12 Mo4 O14 65.9(5) . .
Mo5 O11 Mo4 O13 -175.2(2) 2_767 .
Mo5 O11 Mo4 O12 77.5(2) 2_767 .
Mo5 O11 Mo4 O21 -28.9(3) 2_767 .
Mo5 O11 Mo4 O18 -89.7(2) 2_767 2_767
Mo5 O11 Mo4 O14 -17.00(17) 2_767 .
Mo7 O21 Mo4 O13 -28.6(4) . .
Mo6 O21 Mo4 O13 173.62(19) . .
Mo7 O21 Mo4 O12 76.4(4) . .
Mo6 O21 Mo4 O12 -81.4(2) . .
Mo7 O21 Mo4 O11 -175.0(3) . .
Mo6 O21 Mo4 O11 27.2(3) . .
Mo7 O21 Mo4 O18 -113.4(4) . 2_767
Mo6 O21 Mo4 O18 88.87(18) . 2_767
Mo7 O21 Mo4 O14 172.7(4) . .
Mo6 O21 Mo4 O14 14.96(14) . .
Mo6 O14 Mo4 O13 -94.8(4) . .
Mo5 O14 Mo4 O13 109.1(4) 2_767 .
Mo6 O14 Mo4 O13 9.5(5) 2_767 .
Mo6 O14 Mo4 O12 74.25(18) . .
Mo5 O14 Mo4 O12 -81.85(16) 2_767 .
Mo6 O14 Mo4 O12 178.55(13) 2_767 .
Mo6 O14 Mo4 O11 171.9(2) . .
Mo5 O14 Mo4 O11 15.75(16) 2_767 .
Mo6 O14 Mo4 O11 -83.85(15) 2_767 .
Mo6 O14 Mo4 O21 -16.00(15) . .
Mo5 O14 Mo4 O21 -172.11(19) 2_767 .
Mo6 O14 Mo4 O21 88.29(14) 2_767 .
Mo6 O14 Mo4 O18 -101.11(17) . 2_767
Mo5 O14 Mo4 O18 102.78(15) 2_767 2_767
Mo6 O14 Mo4 O18 3.18(11) 2_767 2_767
Mo7 O16 Mo5 O17 -177.36(17) . .
Mo7 O16 Mo5 O15 75.72(18) . .
Mo7 O16 Mo5 O11 -33.1(5) . 2_767
Mo7 O16 Mo5 O14 -81.65(17) . 2_767
Mo7 O16 Mo5 O19 -7.41(15) . .
Mo7 O15 Mo5 O17 -14.7(8) 2_867 .
Mo7 O15 Mo5 O16 92.2(7) 2_867 .
Mo7 O15 Mo5 O11 -109.9(7) 2_867 2_767
Mo7 O15 Mo5 O14 -150.9(6) 2_867 2_767
Mo7 O15 Mo5 O19 168.2(8) 2_867 .
Mo6 O19 Mo5 O16 -101.6(2) . .
Mo7 O19 Mo5 O16 7.16(14) . .
Mo6 O19 Mo5 O15 156.3(2) . .
Mo7 O19 Mo5 O15 -94.97(17) . .
Mo6 O19 Mo5 O11 68.41(19) . 2_767
Mo7 O19 Mo5 O11 177.15(14) . 2_767
Mo6 O19 Mo5 O14 -6.7(2) . 2_767
Mo7 O19 Mo5 O14 102.04(15) . 2_767
Mo4 O18 Mo6 O20 176.07(18) 2_767 .
Mo4 O18 Mo6 O19 67.9(2) 2_767 .
Mo4 O18 Mo6 O14 -79.22(19) 2_767 .
Mo4 O18 Mo6 O21 -13.5(5) 2_767 .
Mo4 O18 Mo6 O14 -4.61(15) 2_767 2_767
Mo7 O19 Mo6 O20 80.2(2) . .
Mo5 O19 Mo6 O20 -175.8(2) . .
Mo7 O19 Mo6 O18 -171.47(18) . .
Mo5 O19 Mo6 O18 -67.4(2) . .
Mo7 O19 Mo6 O14 -50.3(3) . .
Mo5 O19 Mo6 O14 53.7(3) . .
Mo7 O19 Mo6 O21 -15.89(15) . .
Mo5 O19 Mo6 O21 88.13(19) . .
Mo7 O19 Mo6 O14 -98.28(17) . 2_767
Mo5 O19 Mo6 O14 5.75(17) . 2_767
Mo5 O14 Mo6 O20 47.6(5) 2_767 .
Mo4 O14 Mo6 O20 -81.7(2) . .
Mo6 O14 Mo6 O20 -178.77(19) 2_767 .
Mo5 O14 Mo6 O18 -59.0(4) 2_767 .
Mo4 O14 Mo6 O18 171.72(17) . .
Mo6 O14 Mo6 O18 74.66(19) 2_767 .
Mo5 O14 Mo6 O19 178.6(4) 2_767 .
Mo4 O14 Mo6 O19 49.3(3) . .
Mo6 O14 Mo6 O19 -47.8(3) 2_767 .
Mo5 O14 Mo6 O21 143.7(5) 2_767 .
Mo4 O14 Mo6 O21 14.41(14) . .
Mo6 O14 Mo6 O21 -82.65(16) 2_767 .
Mo5 O14 Mo6 O14 -133.7(5) 2_767 2_767
Mo4 O14 Mo6 O14 97.07(18) . 2_767
Mo6 O14 Mo6 O14 0.0 2_767 2_767
Mo7 O21 Mo6 O20 -84.49(18) . .
Mo4 O21 Mo6 O20 82.5(2) . .
Mo7 O21 Mo6 O18 104.9(3) . .
Mo4 O21 Mo6 O18 -88.1(4) . .
Mo7 O21 Mo6 O19 17.56(16) . .
Mo4 O21 Mo6 O19 -175.4(2) . .
Mo7 O21 Mo6 O14 175.8(2) . .
Mo4 O21 Mo6 O14 -17.21(16) . .
Mo7 O21 Mo6 O14 96.09(16) . 2_767
Mo4 O21 Mo6 O14 -96.89(17) . 2_767
Mo4 O21 Mo7 O22 -80.1(4) . .
Mo6 O21 Mo7 O22 78.4(2) . .
Mo4 O21 Mo7 O23 25.2(4) . .
Mo6 O21 Mo7 O23 -176.29(19) . .
Mo4 O21 Mo7 O15 157.1(3) . 2_867
Mo6 O21 Mo7 O15 -44.4(5) . 2_867
Mo4 O21 Mo7 O19 -173.7(4) . .
Mo6 O21 Mo7 O19 -15.24(14) . .
Mo4 O21 Mo7 O16 114.9(4) . .
Mo6 O21 Mo7 O16 -86.58(17) . .
Mo6 O19 Mo7 O22 -77.91(19) . .
Mo5 O19 Mo7 O22 169.95(14) . .
Mo6 O19 Mo7 O23 72.3(4) . .
Mo5 O19 Mo7 O23 -39.8(4) . .
Mo6 O19 Mo7 O15 -173.62(19) . 2_867
Mo5 O19 Mo7 O15 74.24(14) . 2_867
Mo6 O19 Mo7 O21 17.56(16) . .
Mo5 O19 Mo7 O21 -94.58(15) . .
Mo6 O19 Mo7 O16 106.48(18) . .
Mo5 O19 Mo7 O16 -5.66(11) . .
Mo5 O16 Mo7 O22 -9.1(7) . .
Mo5 O16 Mo7 O23 175.26(19) . .
Mo5 O16 Mo7 O15 -82.6(2) . 2_867
Mo5 O16 Mo7 O21 81.67(19) . .
Mo5 O16 Mo7 O19 8.14(16) . .
